data_7710730
loop_
_publ_author_name
'Bauer, Josh'
'Benz, Maximilian'
'Klap\"otke, Thomas M'
'Stierstorfer, J\"org'

_publ_section_title
;
 Chemistry of 2,5-diaminotetrazole.
;
_journal_name_full 'Dalton transactions (Cambridge, England : 2003)'
_journal_paper_doi 10.1039/d2dt01480g
_journal_year 2022
_chemical_formula_moiety '	C2 H7 N6, Cl O4'
_chemical_formula_sum 'C2 H7 Cl N6 O4'
_chemical_formula_weight 214.59
_chemical_name_common '2,5-diamino-4-methyltetrazolium perchlorate'
_chemical_name_systematic '2,5-diamino-4-methyltetrazolium perchlorate'
_space_group_IT_number 14
_space_group_name_Hall '-P 2yn'
_space_group_name_H-M_alt 'P 1 21/n 1'
_symmetry_cell_setting monoclinic
_symmetry_Int_Tables_number 14
_symmetry_space_group_name_Hall '-P 2yn'
_symmetry_space_group_name_H-M 'P 1 21/n 1'
_atom_sites_solution_hydrogens difmap
_atom_sites_solution_primary dual
_audit_creation_date 2021-12-15
_audit_creation_method
;
Olex2 1.2
(compiled 2018.05.29 svn.r3508 for OlexSys, GUI svn.r5506)
;
_audit_update_record
;
2022-05-11 deposited with the CCDC.	2022-07-21 downloaded from the CCDC.
;
_cell_angle_alpha 90
_cell_angle_beta 97.321(7)
_cell_angle_gamma 90
_cell_formula_units_Z 4
_cell_length_a 5.4120(5)
_cell_length_b 13.2511(10)
_cell_length_c 10.9977(8)
_cell_measurement_reflns_used 2400
_cell_measurement_temperature 101
_cell_measurement_theta_max 32.0630
_cell_measurement_theta_min 2.4020
_cell_volume 782.27(11)
_computing_cell_refinement 'CrysAlisPro 1.171.40.84a (Rigaku OD, 2020)'
_computing_data_collection 'CrysAlisPro 1.171.40.84a (Rigaku OD, 2020)'
_computing_data_reduction 'CrysAlisPro 1.171.40.84a (Rigaku OD, 2020)'
_computing_molecular_graphics 'Diamond 2.1c, Crystal Impact GbR'
_computing_publication_material 'Encifer 1.5.1, CCDC 2014'
_computing_structure_refinement 'ShelXL (Sheldrick, 2015)'
_computing_structure_solution 'ShelXT (Sheldrick, 2015)'
_diffrn_ambient_temperature 101
_diffrn_detector 'CCD plate'
_diffrn_detector_area_resol_mean 15.9809
_diffrn_detector_type Sapphire3
_diffrn_measured_fraction_theta_full 1.000
_diffrn_measured_fraction_theta_max 0.926
_diffrn_measurement_details
;
List of Runs (angles in degrees, time in seconds):

  # Type    Start    End  Width  t~exp~   \w     \q     \k     \f   Frames
#--------------------------------------------------------------------------
  1  \w    -96.00 -41.00   1.00    1.00    --  -23.99-178.00 -60.00   55
  2  \w    -77.00 -47.00   1.00    1.00    --  -23.99 124.00  94.34   30
  3  \w    -40.00  44.00   1.00    1.00    --   24.93 -38.00  90.00   84
  4  \w     12.00  89.00   1.00    1.00    --   24.93  57.00   0.00   77
  5  \w    -38.00  41.00   1.00    1.00    --   24.93 -57.00-120.00   79
  6  \w     20.00  93.00   1.00    1.00    --   24.93  38.00-120.00   73
  7  \w    -27.20  -2.20   1.00    1.00    --   24.93 127.00 -91.72   25
;
_diffrn_measurement_device 'four-circle diffractometer'
_diffrn_measurement_device_type 'Xcalibur, Sapphire3'
_diffrn_measurement_method '\w scans'
_diffrn_orient_matrix_UB_11 0.1222769000
_diffrn_orient_matrix_UB_12 -0.0018241000
_diffrn_orient_matrix_UB_13 0.0320507000
_diffrn_orient_matrix_UB_21 0.0011208000
_diffrn_orient_matrix_UB_22 0.0534119000
_diffrn_orient_matrix_UB_23 0.0046106000
_diffrn_orient_matrix_UB_31 -0.0503074000
_diffrn_orient_matrix_UB_32 -0.0033314000
_diffrn_orient_matrix_UB_33 0.0563100000
_diffrn_radiation_monochromator graphite
_diffrn_radiation_probe x-ray
_diffrn_radiation_type MoK\a
_diffrn_radiation_wavelength 0.71073
_diffrn_reflns_av_R_equivalents 0.0304
_diffrn_reflns_av_sigmaI/netI 0.0424
_diffrn_reflns_av_unetI/netI 0.0347
_diffrn_reflns_Laue_measured_fraction_full 1.000
_diffrn_reflns_Laue_measured_fraction_max 0.926
_diffrn_reflns_limit_h_max 7
_diffrn_reflns_limit_h_min -7
_diffrn_reflns_limit_k_max 19
_diffrn_reflns_limit_k_min -20
_diffrn_reflns_limit_l_max 16
_diffrn_reflns_limit_l_min -16
_diffrn_reflns_number 8678
_diffrn_reflns_point_group_measured_fraction_full 1.000
_diffrn_reflns_point_group_measured_fraction_max 0.926
_diffrn_reflns_theta_full 25.242
_diffrn_reflns_theta_max 32.503
_diffrn_reflns_theta_min 2.418
_diffrn_source 'fine-focus sealed X-ray tube'
_exptl_absorpt_coefficient_mu 0.487
_exptl_absorpt_correction_T_max 1.00000
_exptl_absorpt_correction_T_min 0.82731
_exptl_absorpt_correction_type multi-scan
_exptl_absorpt_process_details
;
CrysAlisPro 1.171.40.84a (Rigaku Oxford Diffraction, 2020)
Empirical absorption correction using spherical harmonics,
implemented in SCALE3 ABSPACK scaling algorithm.
;
_exptl_crystal_colour colourless
_exptl_crystal_density_diffrn 1.822
_exptl_crystal_description block
_exptl_crystal_F_000 440
_exptl_crystal_size_max 0.5
_exptl_crystal_size_mid 0.5
_exptl_crystal_size_min 0.3
_refine_diff_density_max 0.454
_refine_diff_density_min -0.494
_refine_diff_density_rms 0.080
_refine_ls_extinction_method none
_refine_ls_goodness_of_fit_ref 1.050
_refine_ls_hydrogen_treatment refall
_refine_ls_matrix_type full
_refine_ls_number_parameters 146
_refine_ls_number_reflns 2622
_refine_ls_number_restraints 0
_refine_ls_restrained_S_all 1.050
_refine_ls_R_factor_all 0.0537
_refine_ls_R_factor_gt 0.0378
_refine_ls_shift/su_max 0.001
_refine_ls_shift/su_mean 0.000
_refine_ls_structure_factor_coef Fsqd
_refine_ls_weighting_details 'w=1/[\s^2^(Fo^2^)+(0.0462P)^2^+0.4153P] where P=(Fo^2^+2Fc^2^)/3'
_refine_ls_weighting_scheme calc
_refine_ls_wR_factor_gt 0.0910
_refine_ls_wR_factor_ref 0.1011
_reflns_Friedel_coverage 0.000
_reflns_number_gt 2116
_reflns_number_total 2622
_reflns_threshold_expression 'I > 2\s(I)'
_cod_data_source_file d2dt01480g2.cif
_cod_data_source_block qx428
_cod_database_code 7710730
_shelx_space_group_comment
;
The symmetry employed for this shelxl refinement is uniquely defined
by the following loop, which should always be used as a source of
symmetry information in preference to the above space-group names.
They are only intended as comments.
;
_olex2_submission_special_instructions 'No special instructions were received'
_oxdiff_exptl_absorpt_empirical_details
;
Empirical correction (ABSPACK) includes:
- Absorption correction using spherical harmonics
- Frame scaling
;
_oxdiff_exptl_absorpt_empirical_full_max 1.185
_oxdiff_exptl_absorpt_empirical_full_min 0.886

loop_
_space_group_symop_operation_xyz
'x, y, z'
'-x+1/2, y+1/2, -z+1/2'
'-x, -y, -z'
'x-1/2, -y-1/2, z-1/2'

loop_
_atom_site_label
_atom_site_type_symbol
_atom_site_fract_x
_atom_site_fract_y
_atom_site_fract_z
_atom_site_U_iso_or_equiv
_atom_site_adp_type
_atom_site_occupancy
_atom_site_site_symmetry_order
_atom_site_calc_flag
_atom_site_refinement_flags_posn
_atom_site_refinement_flags_adp
_atom_site_refinement_flags_occupancy
_atom_site_disorder_assembly
_atom_site_disorder_group
Cl1 Cl 0.60522(7) 0.54493(3) 0.72655(3) 0.01596(10) Uani 1 1 d . . . . .
O4 O 0.5900(2) 0.52632(9) 0.85492(10) 0.0198(2) Uani 1 1 d . . . . .
O3 O 0.5097(3) 0.45904(9) 0.65570(11) 0.0259(3) Uani 1 1 d . . . . .
O2 O 0.8641(2) 0.56090(10) 0.71007(11) 0.0247(3) Uani 1 1 d . . . . .
N2 N 0.4526(2) 0.83668(10) 0.48902(11) 0.0136(2) Uani 1 1 d . . . . .
N1 N 0.3525(2) 0.86100(9) 0.59014(11) 0.0145(2) Uani 1 1 d . . . . .
N4 N 0.1649(2) 0.73504(9) 0.48627(11) 0.0140(2) Uani 1 1 d . . . . .
O1 O 0.4653(3) 0.63356(10) 0.68833(13) 0.0358(3) Uani 1 1 d . . . . .
N3 N 0.3541(2) 0.76198(10) 0.42516(11) 0.0149(2) Uani 1 1 d . . . . .
N6 N 0.6592(3) 0.88402(11) 0.45393(13) 0.0175(3) Uani 1 1 d . . . . .
N5 N 0.0059(3) 0.78390(11) 0.66939(12) 0.0182(3) Uani 1 1 d . . . . .
C1 C 0.1674(3) 0.79285(11) 0.58765(13) 0.0133(3) Uani 1 1 d . . . . .
C2 C 0.0013(3) 0.65158(13) 0.44470(16) 0.0214(3) Uani 1 1 d . . . . .
H6A H 0.709(4) 0.9279(16) 0.5110(19) 0.021(5) Uiso 1 1 d . . . . .
H5A H 0.025(4) 0.8292(17) 0.7307(19) 0.027(5) Uiso 1 1 d . . . . .
H6B H 0.618(4) 0.9179(18) 0.387(2) 0.032(6) Uiso 1 1 d . . . . .
H2A H -0.152(5) 0.6655(19) 0.457(2) 0.038(6) Uiso 1 1 d . . . . .
H5B H -0.062(4) 0.7262(19) 0.679(2) 0.032(6) Uiso 1 1 d . . . . .
H2B H 0.048(5) 0.594(2) 0.489(2) 0.043(7) Uiso 1 1 d . . . . .
H2C H 0.013(5) 0.6406(18) 0.361(2) 0.040(7) Uiso 1 1 d . . . . .

loop_
_atom_site_aniso_label
_atom_site_aniso_U_11
_atom_site_aniso_U_22
_atom_site_aniso_U_33
_atom_site_aniso_U_23
_atom_site_aniso_U_13
_atom_site_aniso_U_12
Cl1 0.01830(18) 0.01345(17) 0.01577(17) 0.00161(12) 0.00078(12) 0.00026(12)
O4 0.0222(6) 0.0225(6) 0.0155(5) 0.0018(4) 0.0050(4) 0.0011(4)
O3 0.0320(7) 0.0240(6) 0.0208(6) -0.0046(5) 0.0008(5) -0.0101(5)
O2 0.0216(6) 0.0305(7) 0.0233(6) -0.0010(5) 0.0074(5) -0.0070(5)
N2 0.0142(6) 0.0134(6) 0.0135(5) 0.0004(4) 0.0024(4) 0.0003(4)
N1 0.0171(6) 0.0134(6) 0.0135(5) -0.0001(4) 0.0038(4) 0.0007(4)
N4 0.0151(6) 0.0136(6) 0.0137(5) -0.0007(4) 0.0031(4) -0.0003(4)
O1 0.0447(9) 0.0250(7) 0.0351(7) 0.0077(6) -0.0052(6) 0.0149(6)
N3 0.0156(6) 0.0143(6) 0.0150(6) -0.0008(4) 0.0034(4) -0.0005(5)
N6 0.0163(6) 0.0189(6) 0.0180(6) 0.0016(5) 0.0050(5) -0.0046(5)
N5 0.0222(7) 0.0169(6) 0.0171(6) -0.0004(5) 0.0088(5) -0.0006(5)
C1 0.0156(7) 0.0116(6) 0.0128(6) 0.0018(5) 0.0017(5) 0.0024(5)
C2 0.0222(8) 0.0196(8) 0.0230(8) -0.0064(6) 0.0055(6) -0.0068(6)

loop_
_atom_type_symbol
_atom_type_description
_atom_type_scat_dispersion_real
_atom_type_scat_dispersion_imag
_atom_type_scat_source
C C 0.0033 0.0016 'International Tables Vol C Tables 4.2.6.8 and 6.1.1.4'
H H 0.0000 0.0000 'International Tables Vol C Tables 4.2.6.8 and 6.1.1.4'
Cl Cl 0.1484 0.1585 'International Tables Vol C Tables 4.2.6.8 and 6.1.1.4'
N N 0.0061 0.0033 'International Tables Vol C Tables 4.2.6.8 and 6.1.1.4'
O O 0.0106 0.0060 'International Tables Vol C Tables 4.2.6.8 and 6.1.1.4'

loop_
_geom_angle_atom_site_label_1
_geom_angle_atom_site_label_2
_geom_angle_atom_site_label_3
_geom_angle
_geom_angle_site_symmetry_1
_geom_angle_site_symmetry_3
_geom_angle_publ_flag
O4 Cl1 O2 108.83(7) . . ?
O3 Cl1 O4 109.45(7) . . ?
O3 Cl1 O2 109.52(8) . . ?
O1 Cl1 O4 109.45(8) . . ?
O1 Cl1 O3 110.49(8) . . ?
O1 Cl1 O2 109.08(9) . . ?
N1 N2 N6 123.49(12) . . ?
N3 N2 N1 117.07(12) . . ?
N3 N2 N6 119.37(12) . . ?
N2 N1 C1 101.57(12) . . ?
N3 N4 C1 109.52(12) . . ?
N3 N4 C2 121.17(12) . . ?
C1 N4 C2 129.23(13) . . ?
N2 N3 N4 102.72(11) . . ?
N1 C1 N4 109.03(13) . . ?
N5 C1 N1 126.47(14) . . ?
N5 C1 N4 124.48(14) . . ?

loop_
_geom_bond_atom_site_label_1
_geom_bond_atom_site_label_2
_geom_bond_distance
_geom_bond_site_symmetry_2
_geom_bond_publ_flag
Cl1 O4 1.4457(11) . ?
Cl1 O3 1.4378(12) . ?
Cl1 O2 1.4511(13) . ?
Cl1 O1 1.4312(13) . ?
N2 N1 1.3369(16) . ?
N2 N3 1.2891(18) . ?
N2 N6 1.3797(17) . ?
N1 C1 1.3467(19) . ?
N4 N3 1.3427(17) . ?
N4 C1 1.3513(18) . ?
N4 C2 1.453(2) . ?
N5 C1 1.3363(19) . ?

loop_
_geom_contact_atom_site_label_1
_geom_contact_atom_site_label_2
_geom_contact_distance
_geom_contact_site_symmetry_1
_geom_contact_site_symmetry_2
_geom_contact_publ_flag
? ? ? ? ? ?

loop_
_geom_hbond_atom_site_label_D
_geom_hbond_atom_site_label_H
_geom_hbond_atom_site_label_A
_geom_hbond_distance_DH
_geom_hbond_distance_HA
_geom_hbond_distance_DA
_geom_hbond_angle_DHA
_geom_hbond_site_symmetry_A
? ? ? ? ? ? ? ?

loop_
_geom_torsion_atom_site_label_1
_geom_torsion_atom_site_label_2
_geom_torsion_atom_site_label_3
_geom_torsion_atom_site_label_4
_geom_torsion
_geom_torsion_site_symmetry_1
_geom_torsion_site_symmetry_2
_geom_torsion_site_symmetry_3
_geom_torsion_site_symmetry_4
_geom_torsion_publ_flag
? ? ? ? ? ? ? ? ? ?
